data_4001477
loop_
_publ_author_name
'Ewald, Bastian'
'Prots, Yurii'
'Kudla, Christian'
'Gr\"uner, Daniel'
'Cardoso-Gil, Raul'
'Kniep, R\"udiger'

_publ_section_title
;
 Crystal Structure and Thermochemical Properties of a First Scandium
 Borophosphate, Sc(H2O)2[BP2O8]&#x00B7;H2O
;
_journal_issue 3
_journal_name_full 'Chemistry of Materials'
_journal_page_first 673
_journal_paper_doi 10.1021/cm051577o
_journal_volume 18
_journal_year 2006
_chemical_formula_sum 'B H6 O11 P2 Sc'
_chemical_formula_weight 299.76
_chemical_name_systematic
; 
Diaqua-scandium catena-monoboro-bisphosphate monohydrate
;
_space_group_IT_number 179
_symmetry_cell_setting hexagonal
_symmetry_space_group_name_Hall 'P 65 2 (0 0 1)'
_symmetry_space_group_name_H-M 'P 65 2 2'
_audit_creation_date 2005-05-24
_audit_creation_method 'WinGX routine CIF_UPDATE'
_cell_angle_alpha 90
_cell_angle_beta 90
_cell_angle_gamma 120
_cell_formula_units_Z 6
_cell_length_a 9.5752(3)
_cell_length_b 9.5752(3)
_cell_length_c 15.8145(6)
_cell_measurement_temperature 293(2)
_cell_volume 1255.69(7)
_computing_cell_refinement 'CSD (Akselrud, 1993)'
_computing_data_collection 'CrystalClear (Rigaku Corp., 2000)'
_computing_data_reduction 'CrystalClear (Rigaku Corp., 2000)'
_computing_structure_refinement 'SHELXL-97 (Sheldrick, 1997)'
_diffrn_ambient_temperature 295.15
_diffrn_detector_area_resol_mean 14.6199
_diffrn_measured_fraction_theta_full 0.972
_diffrn_measured_fraction_theta_max 0.972
_diffrn_measurement_details
;
scan:
    Number of images: 400
               Slice: -70.0000 - 170.0000
         Image width: 0.6000
            Exp time: 40.0000
       Rotation axis: Phi
               Omega: 0.0000
                 Chi: 0.0000
                 Phi: 0.0000
                 XTD: 41.9000
              2theta: -25.0000
scan:
    Number of images: 95
               Slice: -38.0000 - 19.0000
         Image width: 0.6000
            Exp time: 40.0000
       Rotation axis: Omega
               Omega: 0.0000
                 Chi: -90.0000
                 Phi: 55.0000
                 XTD: 41.9000
              2theta: -25.0000
;
_diffrn_measurement_device 'Rigaku AFC7'
_diffrn_measurement_method oscillation
_diffrn_radiation_detector 'Mercury CCD'
_diffrn_radiation_monochromator 'Graphite Monochromator'
_diffrn_radiation_source 'Sealed Tube'
_diffrn_radiation_type MoK\a
_diffrn_radiation_wavelength 0.7107
_diffrn_reflns_av_R_equivalents 0.0273
_diffrn_reflns_limit_h_max 14
_diffrn_reflns_limit_h_min -14
_diffrn_reflns_limit_k_max 14
_diffrn_reflns_limit_k_min -14
_diffrn_reflns_limit_l_max 17
_diffrn_reflns_limit_l_min -24
_diffrn_reflns_number 13913
_diffrn_reflns_reduction_process 'Lp corrections applied'
_diffrn_reflns_theta_full 33.5
_diffrn_reflns_theta_max 33.5
_diffrn_reflns_theta_min 2.77
_diffrn_source_current 40.0000
_diffrn_source_power 2.0000
_diffrn_source_voltage 50.0000
_exptl_absorpt_coefficient_mu 1.313
_exptl_absorpt_correction_T_max 1.0000
_exptl_absorpt_correction_T_min 0.8752
_exptl_absorpt_correction_type multi-scan
_exptl_crystal_colour colorless
_exptl_crystal_density_diffrn 2.378
_exptl_crystal_density_method 'not measured'
_exptl_crystal_description 'irregular shape'
_exptl_crystal_F_000 900
_exptl_crystal_size_max 0.125
_exptl_crystal_size_mid 0.090
_exptl_crystal_size_min 0.075
_refine_diff_density_max 0.473
_refine_diff_density_min -0.515
_refine_ls_abs_structure_details 'Flack H D (1983), Acta Cryst. A39, 876-881'
_refine_ls_abs_structure_Flack -0.04(5)
_refine_ls_extinction_coef 0.0017(10)
_refine_ls_extinction_expression Fc^*^=kFc[1+0.001xFc^2^\l^3^/sin(2\q)]^-1/4^
_refine_ls_goodness_of_fit_ref 1.275
_refine_ls_hydrogen_treatment mixed
_refine_ls_matrix_type full
_refine_ls_number_parameters 82
_refine_ls_number_reflns 1585
_refine_ls_number_restraints 0
_refine_ls_restrained_S_all 1.275
_refine_ls_R_factor_gt 0.033
_refine_ls_shift/su_max 0.001
_refine_ls_structure_factor_coef Fsqd
_refine_ls_weighting_details 'calc w=1/[\s^2^(Fo^2^)+(0.0113P)^2^+6.1759P] where P=(Fo^2^+2Fc^2^)/3'
_refine_ls_weighting_scheme calc
_refine_ls_wR_factor_ref 0.080
_reflns_number_gt 1555
_reflns_number_total 1585
_reflns_threshold_expression >2sigma(I)
_cod_data_source_file cm051577osi20050719_102835.cif
_cod_data_source_block BE_H041b
_cod_depositor_comments
;
The following automatic conversions were performed:

'_exptl_absorpt_correction_type' value 'Multi-scan' changed to
'multi-scan' according to
/home/saulius/struct/CIF-dictionaries/cif_core.dic dictionary named
'cif_core.dic' version 2.4.1 from 2010-06-29.

Automatic conversion script
Id: cif_fix_values 1715 2011-07-08 13:25:40Z adriana 
;
_cod_original_sg_symbol_H-M P6(5)22
_cod_original_formula_sum 'H6 B O11 P2 Sc'
_cod_database_code 4001477

loop_
_symmetry_equiv_pos_as_xyz
'x, y, z'
'-y, x-y, z+2/3'
'-x+y, -x, z+1/3'
'-x, -y, z+1/2'
'y, -x+y, z+1/6'
'x-y, x, z+5/6'
'y, x, -z+2/3'
'x-y, -y, -z'
'-x, -x+y, -z+1/3'
'-y, -x, -z+1/6'
'-x+y, y, -z+1/2'
'x, x-y, -z+5/6'

loop_
_atom_site_label
_atom_site_type_symbol
_atom_site_symmetry_multiplicity
_atom_site_Wyckoff_symbol
_atom_site_fract_x
_atom_site_fract_y
_atom_site_fract_z
_atom_site_U_iso_or_equiv
_atom_site_adp_type
_atom_site_occupancy
_atom_site_calc_flag
_atom_site_refinement_flags
Sc1 Sc 6 b 0.55524(3) 0.11049(6) 0.75 0.01195(11) Uani 1 d S
P1 P 12 c 0.37645(5) 0.16872(6) 0.58420(3) 0.01103(11) Uani 1 d .
O1 O 12 c 0.40424(17) 0.17114(17) 0.48673(8) 0.0137(3) Uani 1 d .
O2 O 12 c 0.20629(17) 0.02422(17) 0.60287(9) 0.0138(3) Uani 1 d .
O3 O 12 c 0.50368(19) 0.1436(2) 0.62635(9) 0.0180(3) Uani 1 d .
O4 O 12 c 0.3777(2) 0.32059(19) 0.61117(10) 0.0185(3) Uani 1 d .
O5 O 12 c 0.4949(3) 0.2919(3) 0.78373(15) 0.0333(5) Uani 1 d .
H51 H 12 c 0.414(6) 0.269(5) 0.797(3) 0.04 Uiso 1 d .
H52 H 12 c 0.561(5) 0.376(5) 0.792(2) 0.04 Uiso 1 d .
O6 O 12 c 0.1795(10) 0.1592(11) 0.8528(12) 0.091(5) Uani 0.5 d P
B1 B 6 b 0.2919(3) 0.14595(17) 0.4167 0.0128(5) Uani 1 d S

loop_
_atom_site_aniso_label
_atom_site_aniso_U_11
_atom_site_aniso_U_22
_atom_site_aniso_U_33
_atom_site_aniso_U_23
_atom_site_aniso_U_13
_atom_site_aniso_U_12
Sc1 0.01212(16) 0.0120(2) 0.01170(19) 0 -0.00248(14) 0.00600(10)
P1 0.01166(19) 0.01095(19) 0.00970(18) 0.00087(15) -0.00083(15) 0.00506(15)
O1 0.0127(6) 0.0163(6) 0.0102(5) 0.0018(4) -0.0007(4) 0.0059(5)
O2 0.0137(6) 0.0104(5) 0.0154(6) 0.0004(5) 0.0022(5) 0.0045(5)
O3 0.0176(7) 0.0247(8) 0.0143(6) 0.0024(5) -0.0034(5) 0.0125(6)
O4 0.0238(7) 0.0127(6) 0.0181(6) -0.0007(5) 0.0006(6) 0.0086(6)
O5 0.0389(11) 0.0284(9) 0.0431(11) -0.0166(9) -0.0182(10) 0.0247(9)
O6 0.073(5) 0.093(6) 0.144(16) -0.010(6) 0.002(6) 0.070(4)
B1 0.0132(10) 0.0139(9) 0.0111(10) 0.0010(8) 0 0.0066(5)

loop_
_atom_type_symbol
_atom_type_description
_atom_type_scat_dispersion_real
_atom_type_scat_dispersion_imag
_atom_type_scat_source
B B 0.0013 0.0007 'International Tables Vol C Tables 4.2.6.8 and 6.1.1.4'
O O 0.0106 0.006 'International Tables Vol C Tables 4.2.6.8 and 6.1.1.4'
P P 0.1023 0.0942 'International Tables Vol C Tables 4.2.6.8 and 6.1.1.4'
Sc Sc 0.2519 0.3716 'International Tables Vol C Tables 4.2.6.8 and 6.1.1.4'
H H 0 0 'International Tables Vol C Tables 4.2.6.8 and 6.1.1.4'

loop_
_geom_angle_atom_site_label_1
_geom_angle_atom_site_label_2
_geom_angle_atom_site_label_3
_geom_angle
_geom_angle_site_symmetry_1
_geom_angle_site_symmetry_3
O4 Sc1 O4 94.75(10) 5 9_656
O4 Sc1 O3 96.22(6) 5 11_656
O4 Sc1 O3 94.04(6) 9_656 11_656
O4 Sc1 O3 94.04(6) 5 .
O4 Sc1 O3 96.22(6) 9_656 .
O3 Sc1 O3 164.83(10) 11_656 .
O4 Sc1 O5 177.08(8) 5 11_656
O4 Sc1 O5 86.98(9) 9_656 11_656
O3 Sc1 O5 85.99(8) 11_656 11_656
O3 Sc1 O5 83.43(7) . 11_656
O4 Sc1 O5 86.98(9) 5 .
O4 Sc1 O5 177.08(8) 9_656 .
O3 Sc1 O5 83.43(7) 11_656 .
O3 Sc1 O5 85.99(8) . .
O5 Sc1 O5 91.40(15) 11_656 .
O4 P1 O3 114.23(10) . .
O4 P1 O2 107.73(9) . .
O3 P1 O2 110.21(9) . .
O4 P1 O1 110.19(8) . .
O3 P1 O1 107.03(8) . .
O2 P1 O1 107.24(8) . .
B1 O1 P1 129.25(13) . .
B1 O2 P1 127.38(12) 5 .
P1 O3 Sc1 135.35(10) . .
P1 O4 Sc1 147.29(10) . 6_554
Sc1 O5 H51 120(4) . .
Sc1 O5 H52 120(3) . .
H51 O5 H52 119(5) . .
O2 B1 O2 103.0(2) 6_554 8_556
O2 B1 O1 112.66(8) 6_554 .
O2 B1 O1 113.53(8) 8_556 .
O2 B1 O1 113.53(8) 6_554 12
O2 B1 O1 112.66(8) 8_556 12
O1 B1 O1 101.8(2) . 12

loop_
_geom_bond_atom_site_label_1
_geom_bond_atom_site_label_2
_geom_bond_distance
_geom_bond_site_symmetry_2
Sc1 O4 2.0523(16) 5
Sc1 O4 2.0523(16) 9_656
Sc1 O3 2.0795(14) 11_656
Sc1 O3 2.0795(14) .
Sc1 O5 2.154(2) 11_656
Sc1 O5 2.154(2) .
P1 O4 1.5097(16) .
P1 O3 1.5098(15) .
P1 O2 1.5498(15) .
P1 O1 1.5624(14) .
O1 B1 1.478(2) .
O2 B1 1.464(2) 5
O4 Sc1 2.0523(16) 6_554
O5 H51 0.72(5) .
O5 H52 0.75(4) .
O6 O6 0.70(3) 7_556
B1 O2 1.464(2) 6_554
B1 O2 1.464(2) 8_556
B1 O1 1.478(2) 12

loop_
_geom_hbond_atom_site_label_D
_geom_hbond_atom_site_label_H
_geom_hbond_atom_site_label_A
_geom_hbond_site_symmetry_A
_geom_hbond_distance_DH
_geom_hbond_distance_HA
_geom_hbond_distance_DA
_geom_hbond_angle_DHA
O5 H51 O6 . 0.72(5) 2.14(5) 2.844(13) 167(5)
O5 H51 O6 7_556 0.72(5) 2.16(5) 2.874(12) 170(5)
O5 H52 O1 3_665 0.75(4) 2.09(4) 2.828(3) 171(4)
